data_2015454
loop_
_publ_author_name
'Pacifico, Concetta'
'Laforgia, Mariarita'
'Intini, Francesco P.'
'Padovano, Giacomo'
'Natile, Giovanni'

_publ_section_title
;
 Two polymorphs of potassium trichloro[diethyl
 (methylsulfinylmethyl)phosphonate-\k<i>S</i>]platinum(II) with
 <i>Z</i>' = 1 and 3 in the space group <i>P</i>2~1~2~1~2~1~
;
_journal_coeditor_code SK3018
_journal_issue 7
_journal_name_full 'Acta Crystallographica Section C'
_journal_page_first m306
_journal_page_last m310
_journal_paper_doi 10.1107/S0108270106021470
_journal_volume 62
_journal_year 2006
_chemical_formula_iupac 'K [Pt Cl3 (C6 H15 O4 P S)]'
_chemical_formula_moiety 'K + , C6 H15 Cl3 O4 P Pt S -'
_chemical_formula_sum 'C6 H15 Cl3 K O4 P Pt S'
_chemical_formula_weight 554.76
_chemical_name_systematic
;
potassium
trichloro[diethyl (methylsulfinylmethyl)phosphonate-\kS]platinum(II)
;
_space_group_IT_number 19
_symmetry_cell_setting orthorhombic
_symmetry_space_group_name_Hall 'P 2ac 2ab'
_symmetry_space_group_name_H-M 'P 21 21 21'
_atom_sites_solution_hydrogens geom
_atom_sites_solution_primary direct
_atom_sites_solution_secondary difmap
_audit_creation_method SHELXL97
_cell_angle_alpha 90.00
_cell_angle_beta 90.00
_cell_angle_gamma 90.00
_cell_formula_units_Z 12
_cell_length_a 14.2518(3)
_cell_length_b 16.6754(3)
_cell_length_c 20.8743(3)
_cell_measurement_reflns_used 169856
_cell_measurement_temperature 295(2)
_cell_measurement_theta_max 37.63
_cell_measurement_theta_min 1.56
_cell_volume 4960.87(15)
_computing_cell_refinement 'SAINT-IRIX (Bruker, 2004)'
_computing_data_collection 'COSMO, APEX2 and BIS (Bruker, 2004)'
_computing_data_reduction SAINT-IRIX
_computing_molecular_graphics 'ORTEP-3 for Windows (Farrugia, 1997)'
_computing_publication_material
;
PARST97 (Nardelli, 1983, 1995) and WinGX (Farrugia,
1999)
;
_computing_structure_refinement 'SHELXL97 (Sheldrick, 1997)'
_computing_structure_solution 'SIR2002 (Burla <i>et al.</i>,  2003)'
_diffrn_ambient_temperature 295(2)
_diffrn_measured_fraction_theta_full 1.000
_diffrn_measured_fraction_theta_max 0.931
_diffrn_measurement_device_type 'Bruker X8 APEX CCD area-detector'
_diffrn_measurement_method '\f and \w'
_diffrn_radiation_monochromator graphite
_diffrn_radiation_source 'fine-focus sealed tube'
_diffrn_radiation_type MoK\a
_diffrn_radiation_wavelength 0.71073
_diffrn_reflns_av_R_equivalents 0.031
_diffrn_reflns_av_sigmaI/netI 0.1988
_diffrn_reflns_limit_h_max 24
_diffrn_reflns_limit_h_min -24
_diffrn_reflns_limit_k_max 27
_diffrn_reflns_limit_k_min -28
_diffrn_reflns_limit_l_max 33
_diffrn_reflns_limit_l_min -34
_diffrn_reflns_number 169856
_diffrn_reflns_theta_full 25.00
_diffrn_reflns_theta_max 37.63
_diffrn_reflns_theta_min 1.56
_diffrn_standards_interval_count 0
_diffrn_standards_number 0
_exptl_absorpt_coefficient_mu 9.442
_exptl_absorpt_correction_T_max 0.4372
_exptl_absorpt_correction_T_min 0.1210
_exptl_absorpt_correction_type multi-scan
_exptl_absorpt_process_details '(SADABS; Sheldrick, 1996)'
_exptl_crystal_colour yellow
_exptl_crystal_density_diffrn 2.228
_exptl_crystal_density_method 'not measured'
_exptl_crystal_description acicular
_exptl_crystal_F_000 3144
_exptl_crystal_size_max 1.000
_exptl_crystal_size_mid 0.070
_exptl_crystal_size_min 0.060
_refine_diff_density_max 3.728
_refine_diff_density_min -1.497
_refine_ls_abs_structure_details 'Flack (1983), with 10077 Friedel pairs'
_refine_ls_abs_structure_Flack -0.008(3)
_refine_ls_extinction_method none
_refine_ls_goodness_of_fit_ref 0.853
_refine_ls_hydrogen_treatment constr
_refine_ls_matrix_type full
_refine_ls_number_parameters 469
_refine_ls_number_reflns 23275
_refine_ls_number_restraints 0
_refine_ls_restrained_S_all 0.853
_refine_ls_R_factor_all 0.1899
_refine_ls_R_factor_gt 0.0496
_refine_ls_shift/su_max 0.003
_refine_ls_shift/su_mean 0.000
_refine_ls_structure_factor_coef Fsqd
_refine_ls_weighting_details 'calc w = 1/[\s^2^(Fo^2^)+(0.0238P)^2^] where P=(Fo^2^+2Fc^2^)/3'
_refine_ls_weighting_scheme calc
_refine_ls_wR_factor_gt 0.0547
_refine_ls_wR_factor_ref 0.0674
_reflns_number_gt 10272
_reflns_number_total 23275
_reflns_threshold_expression I>2\s(I)
_cod_data_source_file sk3018.cif
_cod_data_source_block Ic
_cod_original_sg_symbol_Hall 'P 2Ac 2Ab'
_cod_database_code 2015454
_cod_database_fobs_code 2015454

loop_
_symmetry_equiv_pos_as_xyz
'x, y, z'
'-x+1/2, -y, z+1/2'
'x+1/2, -y+1/2, -z'
'-x, y+1/2, -z+1/2'

loop_
_atom_site_type_symbol
_atom_site_label
_atom_site_fract_x
_atom_site_fract_y
_atom_site_fract_z
_atom_site_U_iso_or_equiv
_atom_site_adp_type
_atom_site_calc_flag
_atom_site_refinement_flags
_atom_site_occupancy
Pt Pt1 0.755981(15) 0.296334(13) 0.822025(9) 0.03914(5) Uani d . 1
Cl Cl1 0.88240(11) 0.28643(11) 0.75322(7) 0.0650(4) Uani d . 1
Cl Cl2 0.81917(11) 0.41394(9) 0.85986(7) 0.0568(4) Uani d . 1
Cl Cl3 0.69554(15) 0.18023(9) 0.77911(8) 0.0736(5) Uani d . 1
S S1 0.63265(9) 0.30902(8) 0.88412(6) 0.0415(3) Uani d . 1
O O1 0.6248(3) 0.3791(2) 0.92649(17) 0.0561(11) Uani d . 1
P P1 0.51816(12) 0.40254(9) 0.79171(7) 0.0457(4) Uani d . 1
O O2 0.6055(3) 0.4317(2) 0.76448(17) 0.0487(10) Uani d . 1
O O3 0.4391(3) 0.3820(3) 0.74418(19) 0.0679(13) Uani d . 1
O O4 0.4810(3) 0.4676(3) 0.8390(2) 0.0620(12) Uani d . 1
C C1 0.6140(5) 0.2219(4) 0.9311(3) 0.068(2) Uani d . 1
H H11 0.6665 0.2140 0.9592 0.102 Uiso calc R 1
H H12 0.6074 0.1762 0.9036 0.102 Uiso calc R 1
H H13 0.5579 0.2284 0.9561 0.102 Uiso calc R 1
C C2 0.5293(4) 0.3079(3) 0.8346(2) 0.0475(15) Uani d . 1
H H21 0.4742 0.2994 0.8610 0.057 Uiso calc R 1
H H22 0.5333 0.2641 0.8041 0.057 Uiso calc R 1
C C5 0.3982(6) 0.4579(5) 0.8776(5) 0.108(3) Uani d . 1
H H51 0.3545 0.4228 0.8556 0.129 Uiso calc R 1
H H52 0.4151 0.4328 0.9179 0.129 Uiso calc R 1
C C6 0.3542(6) 0.5320(5) 0.8900(4) 0.110(3) Uani d . 1
H H61 0.3985 0.5681 0.9091 0.164 Uiso calc R 1
H H62 0.3026 0.5238 0.9189 0.164 Uiso calc R 1
H H63 0.3313 0.5543 0.8506 0.164 Uiso calc R 1
C C3 0.4253(6) 0.4282(5) 0.6847(4) 0.109(3) Uani d . 1
H H31 0.4792 0.4628 0.6783 0.131 Uiso calc R 1
H H32 0.4225 0.3912 0.6489 0.131 Uiso calc R 1
C C4 0.3478(9) 0.4728(6) 0.6850(5) 0.172(6) Uani d . 1
H H41 0.2939 0.4388 0.6896 0.257 Uiso calc R 1
H H42 0.3434 0.5020 0.6455 0.257 Uiso calc R 1
H H43 0.3502 0.5099 0.7202 0.257 Uiso calc R 1
K K1 0.76815(10) 0.45058(7) 0.70206(5) 0.0490(3) Uani d . 1
Pt Pt1A 0.793078(15) 0.301575(14) 0.121016(9) 0.03959(5) Uani d . 1
Cl Cl1A 0.85894(12) 0.28429(11) 0.02110(7) 0.0726(5) Uani d . 1
Cl Cl2A 0.88278(12) 0.41522(10) 0.13265(8) 0.0658(5) Uani d . 1
Cl Cl3A 0.70552(13) 0.18738(9) 0.10550(7) 0.0681(4) Uani d . 1
S S1A 0.72497(10) 0.32006(8) 0.21449(6) 0.0394(3) Uani d . 1
O O1A 0.7462(3) 0.3925(2) 0.25189(15) 0.0493(10) Uani d . 1
P P1A 0.55790(11) 0.40902(10) 0.16849(8) 0.0491(4) Uani d . 1
O O2A 0.6245(3) 0.4420(2) 0.12200(17) 0.0518(10) Uani d . 1
O O3A 0.4577(3) 0.3907(3) 0.1467(2) 0.0905(17) Uani d . 1
O O4A 0.5446(3) 0.4705(3) 0.2246(2) 0.0663(13) Uani d . 1
C C1A 0.7468(5) 0.2364(3) 0.2656(2) 0.0592(17) Uani d . 1
H H11A 0.8130 0.2317 0.2731 0.089 Uiso calc R 1
H H12A 0.7242 0.1883 0.2455 0.089 Uiso calc R 1
H H13A 0.7149 0.2441 0.3056 0.089 Uiso calc R 1
C C2A 0.5995(4) 0.3179(3) 0.2050(3) 0.0455(15) Uani d . 1
H H21A 0.5820 0.2725 0.1784 0.055 Uiso calc R 1
H H22A 0.5700 0.3112 0.2465 0.055 Uiso calc R 1
C C3A 0.4276(6) 0.3724(6) 0.0847(4) 0.122(4) Uani d . 1
H H31A 0.4113 0.3160 0.0826 0.147 Uiso calc R 1
H H32A 0.4787 0.3818 0.0549 0.147 Uiso calc R 1
C C4A 0.3482(7) 0.4193(6) 0.0656(4) 0.139(4) Uani d . 1
H H41A 0.2979 0.4114 0.0955 0.209 Uiso calc R 1
H H42A 0.3282 0.4029 0.0236 0.209 Uiso calc R 1
H H43A 0.3652 0.4750 0.0647 0.209 Uiso calc R 1
C C5A 0.4784(7) 0.4602(6) 0.2768(4) 0.108(3) Uani d . 1
H H51A 0.4440 0.4106 0.2706 0.130 Uiso calc R 1
H H52A 0.5126 0.4560 0.3169 0.130 Uiso calc R 1
C C6A 0.4160(8) 0.5231(7) 0.2806(5) 0.154(5) Uani d . 1
H H61A 0.4427 0.5652 0.3060 0.230 Uiso calc R 1
H H62A 0.3588 0.5049 0.3001 0.230 Uiso calc R 1
H H63A 0.4030 0.5428 0.2383 0.230 Uiso calc R 1
K K1A 0.73604(10) 0.45737(7) 0.01396(5) 0.0545(4) Uani d . 1
Pt Pt1B 0.846264(16) 0.290004(14) 0.473729(10) 0.04572(6) Uani d . 1
Cl Cl1B 0.94678(12) 0.27236(12) 0.38719(8) 0.0800(6) Uani d . 1
Cl Cl2B 0.92146(11) 0.41035(10) 0.49244(7) 0.0594(4) Uani d . 1
Cl Cl3B 0.77868(13) 0.16744(10) 0.45425(9) 0.0796(6) Uani d . 1
S S1B 0.74049(10) 0.31265(8) 0.54847(6) 0.0435(3) Uani d . 1
O O1B 0.7402(3) 0.3904(2) 0.58158(16) 0.0596(12) Uani d . 1
P P1B 0.60752(11) 0.36321(10) 0.44389(7) 0.0466(4) Uani d . 1
O O2B 0.6862(3) 0.4176(2) 0.43261(17) 0.0524(10) Uani d . 1
O O3B 0.5901(3) 0.3043(3) 0.38629(16) 0.0595(11) Uani d . 1
O O4B 0.5101(3) 0.4020(3) 0.4532(2) 0.0683(13) Uani d . 1
C C1B 0.7377(5) 0.2364(4) 0.6087(2) 0.072(2) Uani d . 1
H H11B 0.7904 0.2428 0.6369 0.108 Uiso calc R 1
H H12B 0.7405 0.1846 0.5887 0.108 Uiso calc R 1
H H13B 0.6806 0.2408 0.6329 0.108 Uiso calc R 1
C C2B 0.6251(4) 0.2996(3) 0.5146(2) 0.0474(14) Uani d . 1
H H21B 0.5782 0.3127 0.5466 0.057 Uiso calc R 1
H H22B 0.6166 0.2438 0.5026 0.057 Uiso calc R 1
C C3B 0.5116(4) 0.2456(4) 0.3896(3) 0.072(2) Uani d . 1
H H31B 0.4900 0.2410 0.4335 0.086 Uiso calc R 1
H H32B 0.4597 0.2645 0.3636 0.086 Uiso calc R 1
C C4B 0.5424(6) 0.1660(4) 0.3663(3) 0.087(3) Uani d . 1
H H41B 0.5636 0.1706 0.3227 0.131 Uiso calc R 1
H H42B 0.4908 0.1291 0.3683 0.131 Uiso calc R 1
H H43B 0.5929 0.1468 0.3926 0.131 Uiso calc R 1
C C5B 0.4962(7) 0.4682(7) 0.4936(5) 0.153(5) Uani d . 1
H H51B 0.4817 0.4481 0.5360 0.184 Uiso calc R 1
H H52B 0.5552 0.4970 0.4967 0.184 Uiso calc R 1
C C6b 0.4295(8) 0.5212(5) 0.4775(5) 0.155(5) Uani d . 1
H H61B 0.3727 0.4931 0.4671 0.232 Uiso calc R 1
H H62B 0.4498 0.5516 0.4410 0.232 Uiso calc R 1
H H63B 0.4182 0.5567 0.5129 0.232 Uiso calc R 1
K K1B 0.84078(10) 0.44627(8) 0.35408(6) 0.0533(3) Uani d . 1

loop_
_atom_site_aniso_label
_atom_site_aniso_U_11
_atom_site_aniso_U_22
_atom_site_aniso_U_33
_atom_site_aniso_U_12
_atom_site_aniso_U_13
_atom_site_aniso_U_23
Pt1 0.04710(12) 0.03590(11) 0.03441(10) 0.00329(12) 0.00273(10) 0.00159(10)
Cl1 0.0594(10) 0.0802(12) 0.0553(8) 0.0171(10) 0.0183(7) 0.0020(9)
Cl2 0.0572(11) 0.0547(10) 0.0584(9) -0.0121(8) 0.0010(8) -0.0074(7)
Cl3 0.1045(15) 0.0470(10) 0.0693(10) -0.0131(10) 0.0124(10) -0.0165(7)
S1 0.0461(8) 0.0436(8) 0.0349(7) -0.0027(7) 0.0026(6) 0.0012(7)
O1 0.055(3) 0.062(3) 0.052(2) 0.006(2) 0.003(2) -0.017(2)
P1 0.0437(10) 0.0432(9) 0.0503(9) -0.0082(8) -0.0053(7) 0.0035(7)
O2 0.047(2) 0.047(2) 0.052(2) -0.009(2) 0.001(2) 0.0080(18)
O3 0.069(3) 0.074(3) 0.060(3) -0.025(3) -0.027(2) 0.019(2)
O4 0.052(3) 0.057(3) 0.077(3) -0.001(2) 0.009(2) -0.002(2)
C1 0.078(5) 0.074(5) 0.051(4) -0.001(4) 0.013(3) 0.035(3)
C2 0.052(4) 0.045(4) 0.045(3) -0.017(3) 0.001(3) 0.000(3)
C5 0.082(6) 0.082(6) 0.160(8) 0.017(5) 0.073(6) -0.005(6)
C6 0.075(6) 0.093(6) 0.160(9) 0.009(5) 0.028(6) -0.014(6)
C3 0.096(7) 0.115(8) 0.115(7) -0.031(6) -0.043(6) 0.021(6)
C4 0.267(15) 0.122(9) 0.125(8) 0.129(10) -0.007(10) 0.026(7)
K1 0.0647(10) 0.0443(7) 0.0380(6) -0.0039(7) 0.0100(6) -0.0019(5)
Pt1A 0.03777(11) 0.04160(12) 0.03939(10) 0.00312(11) -0.00011(9) -0.00294(11)
Cl1A 0.0715(11) 0.0954(13) 0.0510(8) 0.0075(11) 0.0170(8) -0.0149(9)
Cl2A 0.0584(11) 0.0694(11) 0.0697(11) -0.0225(9) 0.0097(9) -0.0082(9)
Cl3A 0.0817(11) 0.0494(10) 0.0731(10) -0.0115(9) -0.0031(9) -0.0135(8)
S1A 0.0425(9) 0.0391(8) 0.0365(7) 0.0001(6) 0.0022(6) 0.0018(6)
O1A 0.062(3) 0.044(2) 0.042(2) 0.004(2) 0.003(2) -0.0072(17)
P1A 0.0368(9) 0.0552(11) 0.0553(10) -0.0007(8) -0.0027(8) 0.0083(8)
O2A 0.049(2) 0.066(3) 0.041(2) -0.006(2) 0.0027(19) 0.014(2)
O3A 0.061(3) 0.113(4) 0.098(4) -0.022(3) -0.018(3) 0.031(3)
O4A 0.068(3) 0.066(3) 0.065(3) 0.011(3) 0.021(3) -0.005(2)
C1A 0.071(4) 0.052(4) 0.054(3) 0.017(4) -0.002(3) 0.023(3)
C2A 0.039(3) 0.051(4) 0.047(3) -0.010(3) 0.006(3) 0.007(3)
C3A 0.084(7) 0.157(10) 0.126(8) -0.012(7) -0.016(6) -0.084(7)
C4A 0.129(9) 0.158(10) 0.131(8) 0.048(8) -0.054(7) 0.009(7)
C5A 0.133(9) 0.124(8) 0.067(5) 0.048(7) 0.016(6) 0.001(5)
C6A 0.132(10) 0.186(12) 0.143(10) 0.075(9) 0.049(8) 0.012(8)
K1A 0.0718(10) 0.0519(8) 0.0397(7) -0.0088(7) -0.0007(7) 0.0014(5)
Pt1B 0.04379(13) 0.05108(14) 0.04230(11) 0.00651(13) -0.00938(10) 0.00077(12)
Cl1B 0.0610(11) 0.1163(16) 0.0626(10) 0.0274(10) 0.0060(9) -0.0075(10)
Cl2B 0.0526(10) 0.0703(11) 0.0553(9) -0.0166(8) -0.0126(8) 0.0118(8)
Cl3B 0.0803(14) 0.0518(10) 0.1067(14) 0.0030(9) -0.0084(11) -0.0243(9)
S1B 0.0525(9) 0.0429(9) 0.0351(6) -0.0086(7) -0.0029(6) 0.0033(6)
O1B 0.085(3) 0.057(3) 0.037(2) -0.019(2) 0.006(2) -0.0096(18)
P1B 0.0390(9) 0.0512(10) 0.0496(9) 0.0004(8) 0.0016(7) 0.0110(7)
O2B 0.051(3) 0.052(2) 0.054(2) -0.004(2) -0.004(2) 0.0174(19)
O3B 0.059(3) 0.080(3) 0.039(2) -0.012(3) 0.0105(19) 0.000(2)
O4B 0.049(3) 0.079(3) 0.077(3) 0.012(2) 0.000(2) -0.008(3)
C1B 0.098(6) 0.076(5) 0.041(3) -0.019(4) -0.009(3) 0.026(3)
C2B 0.051(4) 0.054(3) 0.037(3) -0.011(3) 0.005(2) 0.007(3)
C3B 0.049(4) 0.119(6) 0.048(4) -0.036(4) -0.006(3) -0.006(4)
C4B 0.121(7) 0.083(6) 0.058(4) -0.038(5) -0.029(5) 0.016(4)
C5B 0.104(9) 0.203(12) 0.152(10) 0.038(8) -0.017(7) -0.119(9)
C6b 0.185(12) 0.095(7) 0.185(11) 0.071(8) -0.031(10) -0.020(8)
K1B 0.0575(8) 0.0610(9) 0.0415(7) -0.0114(7) -0.0086(6) 0.0127(6)

loop_
_atom_type_symbol
_atom_type_description
_atom_type_scat_dispersion_real
_atom_type_scat_dispersion_imag
_atom_type_scat_source
C C 0.0033 0.0016 'International Tables Vol C Tables 4.2.6.8 and 6.1.1.4'
H H 0.0000 0.0000 'International Tables Vol C Tables 4.2.6.8 and 6.1.1.4'
O O 0.0106 0.0060 'International Tables Vol C Tables 4.2.6.8 and 6.1.1.4'
P P 0.1023 0.0942 'International Tables Vol C Tables 4.2.6.8 and 6.1.1.4'
S S 0.1246 0.1234 'International Tables Vol C Tables 4.2.6.8 and 6.1.1.4'
Cl Cl 0.1484 0.1585 'International Tables Vol C Tables 4.2.6.8 and 6.1.1.4'
K K 0.2009 0.2494 'International Tables Vol C Tables 4.2.6.8 and 6.1.1.4'
Pt Pt -1.7033 8.3905 'International Tables Vol C Tables 4.2.6.8 and 6.1.1.4'

loop_
_geom_angle_atom_site_label_1
_geom_angle_atom_site_label_2
_geom_angle_atom_site_label_3
_geom_angle
_geom_angle_publ_flag
S1 Pt1 Cl2 91.64(5) no
S1 Pt1 Cl3 90.64(6) no
Cl2 Pt1 Cl3 177.11(6) no
S1 Pt1 Cl1 177.42(5) no
Cl2 Pt1 Cl1 88.23(6) no
Cl3 Pt1 Cl1 89.41(7) no
O1 S1 C1 107.9(2) no
O1 S1 C2 107.0(3) no
C1 S1 C2 100.7(3) no
O1 S1 Pt1 119.54(18) no
C1 S1 Pt1 111.6(2) no
C2 S1 Pt1 108.36(18) no
O2 P1 O3 116.7(2) no
O2 P1 O4 107.8(2) no
O3 P1 O4 108.3(3) no
O2 P1 C2 114.0(2) no
O3 P1 C2 100.8(2) no
O4 P1 C2 108.8(2) no
C3 O3 P1 121.6(4) no
C5 O4 P1 123.7(4) no
S1 C1 H11 109.5 no
S1 C1 H12 109.5 no
H11 C1 H12 109.5 no
S1 C1 H13 109.5 no
H11 C1 H13 109.5 no
H12 C1 H13 109.5 no
S1 C2 P1 110.1(3) no
S1 C2 H21 109.6 no
P1 C2 H21 109.6 no
S1 C2 H22 109.6 no
P1 C2 H22 109.6 no
H21 C2 H22 108.1 no
C6 C5 O4 111.8(7) no
C6 C5 H51 109.3 no
O4 C5 H51 109.3 no
C6 C5 H52 109.3 no
O4 C5 H52 109.3 no
H51 C5 H52 107.9 no
C5 C6 H61 109.5 no
C5 C6 H62 109.5 no
H61 C6 H62 109.5 no
C5 C6 H63 109.5 no
H61 C6 H63 109.5 no
H62 C6 H63 109.5 no
C4 C3 O3 113.5(9) no
C4 C3 H31 108.9 no
O3 C3 H31 108.9 no
C4 C3 H32 108.9 no
O3 C3 H32 108.9 no
H31 C3 H32 107.7 no
C3 C4 H41 109.5 no
C3 C4 H42 109.5 no
H41 C4 H42 109.5 no
C3 C4 H43 109.5 no
H41 C4 H43 109.5 no
H42 C4 H43 109.5 no
S1A Pt1A Cl2A 92.07(5) no
S1A Pt1A Cl3A 90.09(5) no
Cl2A Pt1A Cl3A 177.83(6) no
S1A Pt1A Cl1A 177.63(6) no
Cl2A Pt1A Cl1A 88.41(6) no
Cl3A Pt1A Cl1A 89.42(6) no
O1A S1A C1A 106.8(2) no
O1A S1A C2A 106.3(2) no
C1A S1A C2A 102.9(3) no
O1A S1A Pt1A 119.68(16) no
C1A S1A Pt1A 110.1(2) no
C2A S1A Pt1A 109.72(19) no
O2A P1A O3A 118.9(3) no
O2A P1A O4A 109.2(3) no
O3A P1A O4A 103.9(3) no
O2A P1A C2A 112.6(2) no
O3A P1A C2A 105.3(3) no
O4A P1A C2A 106.0(3) no
C3A O3A P1A 127.3(5) no
C5A O4A P1A 124.2(5) no
S1A C1A H11A 109.5 no
S1A C1A H12A 109.5 no
H11A C1A H12A 109.5 no
S1A C1A H13A 109.5 no
H11A C1A H13A 109.5 no
H12A C1A H13A 109.5 no
P1A C2A S1A 110.9(3) no
P1A C2A H21A 109.5 no
S1A C2A H21A 109.5 no
P1A C2A H22A 109.5 no
S1A C2A H22A 109.5 no
H21A C2A H22A 108.1 no
O3A C3A C4A 112.5(8) no
O3A C3A H31A 109.1 no
C4A C3A H31A 109.1 no
O3A C3A H32A 109.1 no
C4A C3A H32A 109.1 no
H31A C3A H32A 107.8 no
C3A C4A H41A 109.5 no
C3A C4A H42A 109.5 no
H41A C4A H42A 109.5 no
C3A C4A H43A 109.5 no
H41A C4A H43A 109.5 no
H42A C4A H43A 109.5 no
C6A C5A O4A 111.9(8) no
C6A C5A H51A 109.2 no
O4A C5A H51A 109.2 no
C6A C5A H52A 109.2 no
O4A C5A H52A 109.2 no
H51A C5A H52A 107.9 no
C5A C6A H61A 109.5 no
C5A C6A H62A 109.5 no
H61A C6A H62A 109.5 no
C5A C6A H63A 109.5 no
H61A C6A H63A 109.5 no
H62A C6A H63A 109.5 no
S1B Pt1B Cl3B 89.48(6) no
S1B Pt1B Cl2B 92.80(5) no
Cl3B Pt1B Cl2B 177.14(6) no
S1B Pt1B Cl1B 173.88(6) no
Cl3B Pt1B Cl1B 90.47(7) no
Cl2B Pt1B Cl1B 87.45(7) no
O1B S1B C1B 107.3(3) no
O1B S1B C2B 106.8(3) no
C1B S1B C2B 99.7(3) no
O1B S1B Pt1B 119.11(18) no
C1B S1B Pt1B 113.0(2) no
C2B S1B Pt1B 109.00(17) no
O2B P1B O4B 116.8(2) no
O2B P1B O3B 112.7(2) no
O4B P1B O3B 102.5(2) no
O2B P1B C2B 112.6(2) no
O4B P1B C2B 105.3(2) no
O3B P1B C2B 105.9(2) no
C3B O3B P1B 119.6(3) no
C5B O4B P1B 122.1(5) no
S1B C1B H11B 109.5 no
S1B C1B H12B 109.5 no
H11B C1B H12B 109.5 no
S1B C1B H13B 109.5 no
H11B C1B H13B 109.5 no
H12B C1B H13B 109.5 no
S1B C2B P1B 111.7(3) no
S1B C2B H21B 109.3 no
P1B C2B H21B 109.3 no
S1B C2B H22B 109.3 no
P1B C2B H22B 109.3 no
H21B C2B H22B 107.9 no
C4B C3B O3B 110.6(5) no
C4B C3B H31B 109.5 no
O3B C3B H31B 109.5 no
C4B C3B H32B 109.5 no
O3B C3B H32B 109.5 no
H31B C3B H32B 108.1 no
C3B C4B H41B 109.5 no
C3B C4B H42B 109.5 no
H41B C4B H42B 109.5 no
C3B C4B H43B 109.5 no
H41B C4B H43B 109.5 no
H42B C4B H43B 109.5 no
C6B C5B O4B 117.9(9) no
C6b C5B H51B 107.8 no
O4B C5B H51B 107.8 no
C6b C5B H52B 107.8 no
O4B C5B H52B 107.8 no
H51B C5B H52B 107.2 no
C5B C6b H61B 109.5 no
C5B C6b H62B 109.5 no
H61B C6b H62B 109.5 no
C5B C6b H63B 109.5 no
H61B C6b H63B 109.5 no
H62B C6b H63B 109.5 no

loop_
_geom_bond_atom_site_label_1
_geom_bond_atom_site_label_2
_geom_bond_distance
_geom_bond_publ_flag
Pt1 S1 2.1942(13) no
Pt1 Cl2 2.2980(15) no
Pt1 Cl3 2.3007(15) no
Pt1 Cl1 2.3101(14) no
S1 O1 1.469(4) no
S1 C1 1.773(5) no
S1 C2 1.800(5) no
P1 O2 1.452(4) no
P1 O3 1.540(4) no
P1 O4 1.560(4) no
P1 C2 1.821(6) no
O3 C3 1.474(8) no
O4 C5 1.438(8) no
C1 H11 0.9600 no
C1 H12 0.9600 no
C1 H13 0.9600 no
C2 H21 0.9700 no
C2 H22 0.9700 no
C5 C6 1.409(9) no
C5 H51 0.9700 no
C5 H52 0.9700 no
C6 H61 0.9600 no
C6 H62 0.9600 no
C6 H63 0.9600 no
C3 C4 1.333(11) no
C3 H31 0.9700 no
C3 H32 0.9700 no
C4 H41 0.9600 no
C4 H42 0.9600 no
C4 H43 0.9600 no
Pt1A S1A 2.2010(13) no
Pt1A Cl2A 2.2988(15) no
Pt1A Cl3A 2.2997(15) no
Pt1A Cl1A 2.3053(14) no
S1A O1A 1.470(4) no
S1A C1A 1.784(5) no
S1A C2A 1.800(5) no
P1A O2A 1.465(4) no
P1A O3A 1.529(5) no
P1A O4A 1.568(4) no
P1A C2A 1.800(5) no
O3A C3A 1.398(8) no
O4A C5A 1.451(8) no
C1A H11A 0.9600 no
C1A H12A 0.9600 no
C1A H13A 0.9600 no
C2A H21A 0.9700 no
C2A H22A 0.9700 no
C3A C4A 1.432(11) no
C3A H31A 0.9700 no
C3A H32A 0.9700 no
C4A H41A 0.9600 no
C4A H42A 0.9600 no
C4A H43A 0.9600 no
C5A C6A 1.377(11) no
C5A H51A 0.9700 no
C5A H52A 0.9700 no
C6A H61A 0.9600 no
C6A H62A 0.9600 no
C6A H63A 0.9600 no
Pt1B S1B 2.2021(14) no
Pt1B Cl3B 2.2956(17) no
Pt1B Cl2B 2.3083(16) no
Pt1B Cl1B 2.3243(16) no
S1B O1B 1.469(4) no
S1B C1B 1.789(5) no
S1B C2B 1.804(5) no
P1B O2B 1.461(4) no
P1B O4B 1.544(4) no
P1B O3B 1.572(4) no
P1B C2B 1.834(5) no
O3B C3B 1.488(7) no
O4B C5B 1.404(9) no
C1B H11B 0.9600 no
C1B H12B 0.9600 no
C1B H13B 0.9600 no
C2B H21B 0.9700 no
C2B H22B 0.9700 no
C3B C4B 1.479(9) no
C3B H31B 0.9700 no
C3B H32B 0.9700 no
C4B H41B 0.9600 no
C4B H42B 0.9600 no
C4B H43B 0.9600 no
C5B C6b 1.339(11) no
C5B H51B 0.9700 no
C5B H52B 0.9700 no
C6b H61B 0.9600 no
C6b H62B 0.9600 no
C6b H63B 0.9600 no

loop_
_geom_contact_atom_site_label_1
_geom_contact_atom_site_label_2
_geom_contact_distance
_geom_contact_site_symmetry_2
_geom_contact_publ_flag
K1 O2 2.678(4) . yes
K1 O1B 2.737(3) . yes
K1 Cl1 3.359(2) . yes
K1 Cl2 3.428(2) . yes
K1 Cl2A 3.426(2) 2_665 yes
K1 O1A 2.823(4) 2_665 yes
K1 O2A 2.888(4) 2_665 yes
K1 O4A 3.013(5) 2_665 yes
K1A Cl1A 3.379(2) . yes
K1A Cl2A 3.317(2) . yes
K1A O2A 2.771(4) . yes
K1A Cl2 3.504(2) 1_554 yes
K1A O1 2.748(4) 1_554 yes
K1A O2B 2.909(4) 2_664 yes
K1A O1B 2.924(4) 2_664 yes
K1A Cl2B 3.179(2) 2_664 yes
K1B Cl1B 3.342(2) . yes
K1B Cl2B 3.166(2) . yes
K1B O1A 2.678(4) . yes
K1B O2B 2.787(4) . yes
K1B O2 2.868(4) 2_664 yes
K1B O4 2.934(4) 2_664 yes
K1B Cl2 3.263(2) 2_664 yes

loop_
_geom_hbond_atom_site_label_D
_geom_hbond_atom_site_label_H
_geom_hbond_atom_site_label_A
_geom_hbond_site_symmetry_A
_geom_hbond_distance_DH
_geom_hbond_distance_HA
_geom_hbond_distance_DA
_geom_hbond_angle_DHA
C1A H13A O3B . 0.96 2.65 3.552(7) 157
C2A H22A O3B . 0.97 2.93 3.794(6) 148
C5A H52A O4B . 0.97 2.98 3.833(9) 147
C1 H13 Cl1A 3_456 0.96 2.88 3.770(7) 154
C3B H32B Cl1 3_456 0.97 2.81 3.544(6) 133
C3A H31A Cl1A 3_455 0.97 2.83 3.559(8) 132
C3 H32 Cl1B 3_456 0.97 2.85 3.678(10) 144
C5 H51 Cl3A 3_456 0.97 2.92 3.679(8) 136
C1B H11B Cl1 . 0.96 2.85 3.748(6) 155
C2B H21B Cl1B 3_456 0.97 2.73 3.478(5) 135
